data_4309590
loop_
_publ_author_name
'Wai-Fun Yeung'
'Pui-Ha Lau'
'Tai-Chu Lau'
'Hai-Yan Wei'
'Hao-Ling Sun'
'Song Gao'
'Zhi-Da Chen'
'Wing-Tak Wong'

_publ_contact_author
;
    Tai-Chu Lau 
  City University of Hong Kong, Tat Chee Avenue, Kowloon Tong, Hong Kong, China
;
_publ_section_title
;
Heterometallic MIIRuIII2 Compounds Constructed
from trans-[Ru(Salen)(CN)2]- and trans-[Ru(Acac)2(CN)2]-. Synthesis,
Structures, Magnetic Properties, and Density Functional Theoretical Study
;
_journal_name_full 'Inorganic Chemistry'
_journal_page_first 6579
_journal_page_last 6590
_journal_paper_doi 10.1021/ic0506456
_journal_volume 44
_journal_year 2005
_chemical_formula_moiety 'C34 H52 N8 Ni O8 Ru2, 2(C H4 O), 2(H2 O) '
_chemical_formula_sum 'C36 H64 N8 Ni O12 Ru2'
_chemical_formula_weight 1061.79
_space_group_IT_number 2
_symmetry_cell_setting triclinic
_symmetry_Int_Tables_number 2
_symmetry_space_group_name_Hall '-P 1'
_symmetry_space_group_name_H-M 'P -1'
_audit_creation_date 'Tue Jan 27 10:15:10 2004'
_audit_creation_method 'from TEXRAY.INF file'
_cell_angle_alpha 70.41(1)
_cell_angle_beta 81.31(1)
_cell_angle_gamma 87.32(1)
_cell_formula_units_Z 1
_cell_length_a 7.622(1)
_cell_length_b 11.908(1)
_cell_length_c 14.448(1)
_cell_measurement_reflns_used 7678
_cell_measurement_temperature 298(2)
_cell_measurement_theta_max 27.60
_cell_measurement_theta_min 1.51
_cell_volume 1221.2(2)
_computing_cell_refinement SMART
_computing_data_collection 'SMART (Bruker, 1998)'
_computing_data_reduction 'SAINT (Bruker, 1999)'
_computing_publication_material TEXSAN
_computing_structure_refinement 'TEXSAN (Molecular Structure Corporation, 1992)'
_computing_structure_solution 'DIRDIF92-PATTY (Beurskens et al, 1992)'
_diffrn_ambient_temperature 298(2)
_diffrn_measured_fraction_theta_full 0.94
_diffrn_measured_fraction_theta_max 0.94
_diffrn_measurement_device 'Bruker SMART 1K CCD Detector'
_diffrn_measurement_method '\w scans'
_diffrn_orient_matrix_UB_11 0.00000
_diffrn_orient_matrix_UB_12 0.00000
_diffrn_orient_matrix_UB_13 0.00000
_diffrn_orient_matrix_UB_21 0.00000
_diffrn_orient_matrix_UB_22 0.00000
_diffrn_orient_matrix_UB_23 0.00000
_diffrn_orient_matrix_UB_31 0.00000
_diffrn_orient_matrix_UB_32 0.00000
_diffrn_orient_matrix_UB_33 0.00000
_diffrn_radiation_detector 'Bruker SMART 1K CCD Detector'
_diffrn_radiation_monochromator graphite
_diffrn_radiation_source 'X-ray tube'
_diffrn_radiation_type MoK\a
_diffrn_radiation_wavelength 0.7107
_diffrn_reflns_av_R_equivalents 0.028
_diffrn_reflns_limit_h_max 9
_diffrn_reflns_limit_h_min -8
_diffrn_reflns_limit_k_max 14
_diffrn_reflns_limit_k_min -15
_diffrn_reflns_limit_l_max 18
_diffrn_reflns_limit_l_min -17
_diffrn_reflns_number 7678
_diffrn_reflns_reduction_process SAINT
_diffrn_reflns_theta_full 27.60
_diffrn_reflns_theta_max 27.60
_diffrn_reflns_theta_min 1.51
_diffrn_standards_decay_% 0.00
_diffrn_standards_interval_count 0
_diffrn_standards_number 0
_exptl_absorpt_coefficient_mu 1.052
_exptl_absorpt_correction_T_max 0.964
_exptl_absorpt_correction_T_min 0.920
_exptl_absorpt_correction_type multi-scan
_exptl_absorpt_process_details 'SADABS (Sheldrick, 1997)'
_exptl_crystal_colour red
_exptl_crystal_density_diffrn 1.444
_exptl_crystal_density_method 'not measured'
_exptl_crystal_description rod
_exptl_crystal_F_000 548.00
_exptl_crystal_size_max 0.180
_exptl_crystal_size_mid 0.060
_exptl_crystal_size_min 0.030
_refine_diff_density_max 1.05
_refine_diff_density_min -0.45
_refine_ls_extinction_method none
_refine_ls_goodness_of_fit_ref 1.221
_refine_ls_hydrogen_treatment constr
_refine_ls_matrix_type full
_refine_ls_number_parameters 253
_refine_ls_number_reflns 3210
_refine_ls_number_restraints 0
_refine_ls_R_factor_gt 0.0590
_refine_ls_shift/su_max 0.0000
_refine_ls_structure_factor_coef F
_refine_ls_weighting_details 'calc w=1/[(\s)^2^(Fo)+0.0005(Fo)^2^]'
_refine_ls_weighting_scheme sigma
_refine_ls_wR_factor_ref 0.0640
_reflns_number_gt 3210
_reflns_number_total 5310
_reflns_threshold_expression I>1.5\s(I)
_cod_data_source_file ic0506456si20050427_031455_4.cif
_cod_data_source_block Compound4
_cod_depositor_comments
;
The following automatic conversions were performed:

'_atom_site_thermal_displace_type' tag value 'Uij' was replaced with
'Uani' value 56 times.

Automatic conversion script
Id: cif_fix_values 1646 2011-03-28 12:23:43Z adriana 
;
_cod_original_sg_symbol_H-M 'P -1 '
_cod_original_formula_sum 'C36 H64 N8 Ni O12 Ru2 '
_cod_database_code 4309590
_computing_structure_graphics 'ORTEP-II (Johnson, 1976)'

loop_
_symmetry_equiv_pos_as_xyz
'   +x,   +y,   +z'
'   -x,   -y,   -z'

loop_
_atom_site_aniso_label
_atom_site_aniso_U_11
_atom_site_aniso_U_22
_atom_site_aniso_U_33
_atom_site_aniso_U_12
_atom_site_aniso_U_13
_atom_site_aniso_U_23
Ru(1) 0.0405(4) 0.0340(4) 0.0412(4) 0.0073(3) -0.0112(3) -0.0068(3)
Ni(1) 0.053(1) 0.0474(10) 0.0335(9) 0.0090(8) -0.0097(8) -0.0070(7)
O(1) 0.042(3) 0.045(4) 0.053(4) 0.004(3) -0.010(3) -0.013(3)
O(2) 0.044(3) 0.041(3) 0.052(4) 0.006(3) -0.014(3) -0.016(3)
O(3) 0.045(4) 0.044(4) 0.060(4) 0.009(3) -0.010(3) -0.010(3)
O(4) 0.050(4) 0.036(3) 0.072(4) 0.004(3) -0.010(3) -0.012(3)
N(1) 0.106(7) 0.060(5) 0.062(6) 0.020(5) -0.037(5) -0.023(5)
N(2) 0.086(6) 0.082(6) 0.039(5) 0.027(5) -0.010(4) -0.007(4)
N(3) 0.076(7) 0.085(7) 0.091(7) -0.010(6) 0.006(6) -0.020(6)
N(4) 0.084(7) 0.090(8) 0.129(10) 0.022(6) -0.029(7) -0.057(7)
C(1) 0.050(6) 0.053(6) 0.057(6) 0.002(4) -0.009(5) -0.024(5)
C(2) 0.057(6) 0.042(5) 0.044(6) 0.016(4) -0.007(5) -0.002(4)
C(3) 0.044(5) 0.045(5) 0.052(6) 0.012(4) -0.018(4) -0.020(4)
C(4) 0.057(6) 0.042(5) 0.053(6) 0.020(4) -0.020(5) -0.012(4)
C(5) 0.061(6) 0.040(5) 0.032(5) 0.005(4) -0.011(4) -0.009(4)
C(6) 0.045(6) 0.081(7) 0.085(8) 0.011(5) -0.016(5) -0.037(6)
C(7) 0.076(7) 0.042(5) 0.074(7) 0.003(5) -0.001(6) -0.020(5)
C(8) 0.051(6) 0.076(7) 0.047(6) 0.029(5) -0.017(5) -0.027(5)
C(9) 0.078(8) 0.039(5) 0.087(8) 0.018(5) -0.011(6) -0.023(5)
C(10) 0.064(7) 0.045(6) 0.053(6) 0.002(5) -0.002(5) -0.020(5)
C(11) 0.066(7) 0.085(8) 0.071(7) 0.024(6) -0.007(6) -0.030(6)
C(12) 0.112(10) 0.048(6) 0.094(9) -0.007(6) -0.010(7) -0.030(6)
C(13) 0.09(1) 0.16(1) 0.12(1) 0.026(10) 0.007(8) -0.07(1)
C(14) 0.11(1) 0.15(2) 0.13(1) -0.05(1) 0.012(10) -0.06(1)
C(15) 0.11(1) 0.09(1) 0.10(1) 0.003(9) -0.034(9) -0.019(9)
C(16) 0.20(2) 0.09(1) 0.13(1) -0.05(1) 0.04(1) -0.052(10)
C(17) 0.15(1) 0.09(1) 0.073(9) 0.021(10) 0.009(10) -0.017(8)

loop_
_atom_site_label
_atom_site_fract_x
_atom_site_fract_y
_atom_site_fract_z
_atom_site_U_iso_or_equiv
_atom_site_thermal_displace_type
_atom_site_calc_flag
_atom_site_calc_attached_atom
Ru(1) 0.22501(9) -0.19588(6) 0.34786(5) 0.0397(2) Uani ? ?
Ni(1) 0.0000 0.0000 0.0000 0.0463(5) Uani ? ?
O(1) 0.4763(7) -0.2367(5) 0.3075(4) 0.047(2) Uani ? ?
O(2) 0.1443(7) -0.3603(5) 0.3655(4) 0.045(2) Uani ? ?
O(3) -0.0249(7) -0.1565(5) 0.3947(4) 0.051(2) Uani ? ?
O(4) 0.3092(7) -0.0302(5) 0.3277(4) 0.054(2) Uani ? ?
O(5) 0.832(2) 0.400(1) 0.210(1) 0.231(7) Uani ? ?
O(6) 0.740(3) 0.424(2) 0.894(1) 0.331(9) Uani ? ?
N(1) 0.298(1) -0.2791(7) 0.5721(6) 0.073(3) Uani ? ?
N(2) 0.121(1) -0.0936(7) 0.1258(6) 0.073(3) Uani ? ?
N(3) 0.248(1) 0.0641(9) -0.0780(7) 0.088(4) Uani ? ?
N(4) -0.050(1) 0.1375(10) 0.0577(9) 0.095(4) Uani ? ?
C(1) 0.274(1) -0.2506(8) 0.4923(7) 0.051(3) Uani ? ?
C(2) 0.165(1) -0.1360(7) 0.2038(7) 0.052(3) Uani ? ?
C(3) 0.533(1) -0.3438(8) 0.3388(6) 0.045(3) Uani ? ?
C(4) 0.430(1) -0.4455(7) 0.3771(6) 0.051(3) Uani ? ?
C(5) 0.246(1) -0.4510(7) 0.3838(6) 0.045(3) Uani ? ?
C(6) 0.732(1) -0.3545(9) 0.3288(8) 0.068(3) Uani ? ?
C(7) 0.153(1) -0.5702(8) 0.4101(7) 0.065(3) Uani ? ?
C(8) -0.080(1) -0.0514(9) 0.3878(7) 0.056(3) Uani ? ?
C(9) 0.029(1) 0.0522(8) 0.3554(8) 0.068(3) Uani ? ?
C(10) 0.209(1) 0.0575(8) 0.3287(7) 0.054(3) Uani ? ?
C(11) -0.278(1) -0.0444(9) 0.4187(8) 0.074(4) Uani ? ?
C(12) 0.301(2) 0.1755(9) 0.2982(8) 0.083(4) Uani ? ?
C(13) 0.329(2) -0.019(2) -0.121(1) 0.117(6) Uani ? ?
C(14) 0.334(2) 0.146(2) -0.057(1) 0.128(7) Uani ? ?
C(15) 0.238(2) 0.229(1) -0.011(1) 0.102(5) Uani ? ?
C(16) 0.081(3) 0.207(1) 0.058(1) 0.142(7) Uani ? ?
C(17) -0.215(2) 0.111(1) 0.1253(9) 0.112(6) Uani ? ?
C(18) 0.685(3) 0.385(2) 0.208(1) 0.168(7) Uani ? ?
H(1) 0.4903 -0.5190 0.4013 0.0607 Uani ? ?
H(2) 0.7772 -0.3122 0.3654 0.0814 Uani ? ?
H(3) 0.7816 -0.3221 0.2608 0.0814 Uani ? ?
H(4) 0.7640 -0.4362 0.3537 0.0814 Uani ? ?
H(5) 0.0943 -0.5703 0.3566 0.0781 Uani ? ?
H(6) 0.2381 -0.6325 0.4219 0.0781 Uani ? ?
H(7) 0.0688 -0.5822 0.4681 0.0781 Uani ? ?
H(8) -0.0291 0.1255 0.3520 0.0816 Uani ? ?
H(9) -0.3082 -0.0926 0.4862 0.0888 Uani ? ?
H(10) -0.3099 0.0359 0.4112 0.0888 Uani ? ?
H(11) -0.3397 -0.0722 0.3782 0.0888 Uani ? ?
H(12) 0.3846 0.1717 0.3419 0.1001 Uani ? ?
H(13) 0.2165 0.2357 0.3011 0.1001 Uani ? ?
H(14) 0.3616 0.1938 0.2323 0.1001 Uani ? ?
H(15) 0.3807 0.0240 -0.1867 0.1399 Uani ? ?
H(16) 0.4201 -0.0576 -0.0832 0.1399 Uani ? ?
H(17) 0.2065 0.1164 -0.1361 0.1057 Uani ? ?
H(18) 0.3970 0.1944 -0.1186 0.1538 Uani ? ?
H(19) 0.4151 0.1040 -0.0144 0.1538 Uani ? ?
H(20) 0.2108 0.2953 -0.0650 0.1225 Uani ? ?
H(21) 0.3229 0.2511 0.0215 0.1225 Uani ? ?
H(22) 0.0296 0.2828 0.0520 0.1704 Uani ? ?
H(23) 0.1179 0.1735 0.1218 0.1704 Uani ? ?
H(24) -0.0974 0.1920 0.0026 0.1141 Uani ? ?
H(25) -0.1855 0.0867 0.1908 0.1348 Uani ? ?
H(26) -0.2814 0.1824 0.1131 0.1348 Uani ? ?

loop_
_atom_type_symbol
_atom_type_oxidation_number
_atom_type_number_in_cell
_atom_type_scat_dispersion_real
_atom_type_scat_dispersion_imag
_atom_type_scat_source
Ru 0 2 -1.259 0.836 'International Tables'
O 0 12 0.011 0.006 'International Tables'
C 0 36 0.003 0.002 'International Tables'
N 0 8 0.006 0.003 'International Tables'
H 0 64 0.000 0.000 'International Tables'
Ni 0 1 0.339 1.112 'International Tables'

loop_
_geom_angle_atom_site_label_1
_geom_angle_atom_site_label_2
_geom_angle_atom_site_label_3
_geom_angle
_geom_angle_site_symmetry_1
_geom_angle_site_symmetry_2
_geom_angle_site_symmetry_3
_geom_angle_publ_flag
O(1) Ru(1) O(2) 90.9(2) ? ? ? yes
O(1) Ru(1) O(3) 177.4(2) ? ? ? yes
O(1) Ru(1) O(4) 88.3(2) ? ? ? yes
O(1) Ru(1) C(1) 88.6(3) ? ? ? yes
O(1) Ru(1) C(2) 94.1(3) ? ? ? yes
O(2) Ru(1) O(3) 89.4(2) ? ? ? yes
O(2) Ru(1) O(4) 178.9(2) ? ? ? yes
O(2) Ru(1) C(1) 90.6(3) ? ? ? yes
O(2) Ru(1) C(2) 90.3(3) ? ? ? yes
O(3) Ru(1) O(4) 91.5(2) ? ? ? yes
O(3) Ru(1) C(1) 88.8(3) ? ? ? yes
O(3) Ru(1) C(2) 88.5(3) ? ? ? yes
O(4) Ru(1) C(1) 90.2(3) ? ? ? yes
O(4) Ru(1) C(2) 89.0(3) ? ? ? yes
C(1) Ru(1) C(2) 177.2(4) ? ? ? yes
N(2) Ni(1) N(2) 180.0 ? ? ? yes
N(2) Ni(1) N(3) 89.6(3) ? ? ? yes
N(2) Ni(1) N(3) 90.4(3) ? ? ? yes
N(2) Ni(1) N(4) 88.3(4) ? ? ? yes
N(2) Ni(1) N(4) 91.7(4) ? ? ? yes
N(2) Ni(1) N(3) 90.4(3) ? ? ? yes
N(2) Ni(1) N(3) 89.6(3) ? ? ? yes
N(2) Ni(1) N(4) 91.7(4) ? ? ? yes
N(2) Ni(1) N(4) 88.3(4) ? ? ? yes
N(3) Ni(1) N(3) 180.0 ? ? ? yes
N(3) Ni(1) N(4) 95.1(4) ? ? ? yes
N(3) Ni(1) N(4) 84.9(4) ? ? ? yes
N(3) Ni(1) N(4) 84.9(4) ? ? ? yes
N(3) Ni(1) N(4) 95.1(4) ? ? ? yes
N(4) Ni(1) N(4) 180.0 ? ? ? yes
Ru(1) O(1) C(3) 121.3(5) ? ? ? yes
Ru(1) O(2) C(5) 123.2(5) ? ? ? yes
Ru(1) O(3) C(8) 124.5(6) ? ? ? yes
Ru(1) O(4) C(10) 125.0(6) ? ? ? yes
Ni(1) N(2) C(2) 168.0(8) ? ? ? yes
Ni(1) N(3) C(13) 109.6(9) ? ? ? yes
Ni(1) N(3) C(14) 121.1(9) ? ? ? yes
Ni(1) N(3) H(17) 96.9 ? ? ? no
C(13) N(3) C(14) 125(1) ? ? ? yes
C(13) N(3) H(17) 96.9 ? ? ? no
C(14) N(3) H(17) 96.9 ? ? ? no
Ni(1) N(4) C(16) 120.6(10) ? ? ? yes
Ni(1) N(4) C(17) 107.8(8) ? ? ? yes
Ni(1) N(4) H(24) 97.0 ? ? ? no
C(16) N(4) C(17) 127(1) ? ? ? yes
C(16) N(4) H(24) 97.0 ? ? ? no
C(17) N(4) H(24) 97.0 ? ? ? no
Ru(1) C(1) N(1) 178.7(8) ? ? ? yes
Ru(1) C(2) N(2) 173.1(8) ? ? ? yes
O(1) C(3) C(4) 126.0(8) ? ? ? yes
O(1) C(3) C(6) 114.6(8) ? ? ? yes
C(4) C(3) C(6) 119.4(8) ? ? ? yes
C(3) C(4) C(5) 126.2(7) ? ? ? yes
C(3) C(4) H(1) 116.9 ? ? ? no
C(5) C(4) H(1) 116.9 ? ? ? no
O(2) C(5) C(4) 124.6(8) ? ? ? yes
O(2) C(5) C(7) 114.8(8) ? ? ? yes
C(4) C(5) C(7) 120.5(8) ? ? ? yes
C(3) C(6) H(2) 109.5 ? ? ? no
C(3) C(6) H(3) 109.5 ? ? ? no
C(3) C(6) H(4) 109.5 ? ? ? no
H(2) C(6) H(3) 109.5 ? ? ? no
H(2) C(6) H(4) 109.5 ? ? ? no
H(3) C(6) H(4) 109.5 ? ? ? no
C(5) C(7) H(5) 109.5 ? ? ? no
C(5) C(7) H(6) 109.5 ? ? ? no
C(5) C(7) H(7) 109.5 ? ? ? no
H(5) C(7) H(6) 109.5 ? ? ? no
H(5) C(7) H(7) 109.5 ? ? ? no
H(6) C(7) H(7) 109.5 ? ? ? no
O(3) C(8) C(9) 125.0(8) ? ? ? yes
O(3) C(8) C(11) 113.9(9) ? ? ? yes
C(9) C(8) C(11) 121.1(9) ? ? ? yes
C(8) C(9) C(10) 126.9(8) ? ? ? yes
C(8) C(9) H(8) 116.5 ? ? ? no
C(10) C(9) H(8) 116.5 ? ? ? no
O(4) C(10) C(9) 125.8(9) ? ? ? yes
O(4) C(10) C(12) 115.2(9) ? ? ? yes
C(9) C(10) C(12) 119.0(9) ? ? ? yes
C(8) C(11) H(9) 109.5 ? ? ? no
C(8) C(11) H(10) 109.5 ? ? ? no
C(8) C(11) H(11) 109.5 ? ? ? no
H(9) C(11) H(10) 109.5 ? ? ? no
H(9) C(11) H(11) 109.5 ? ? ? no
H(10) C(11) H(11) 109.5 ? ? ? no
C(10) C(12) H(12) 109.5 ? ? ? no
C(10) C(12) H(13) 109.5 ? ? ? no
C(10) C(12) H(14) 109.5 ? ? ? no
H(12) C(12) H(13) 109.5 ? ? ? no
H(12) C(12) H(14) 109.5 ? ? ? no
H(13) C(12) H(14) 109.5 ? ? ? no
N(3) C(13) C(17) 116(1) ? ? ? yes
N(3) C(13) H(15) 107.7 ? ? ? no
N(3) C(13) H(16) 107.7 ? ? ? no
C(17) C(13) H(15) 107.7 ? ? ? no
C(17) C(13) H(16) 107.7 ? ? ? no
H(15) C(13) H(16) 109.5 ? ? ? no
N(3) C(14) C(15) 121(1) ? ? ? yes
N(3) C(14) H(18) 106.4 ? ? ? no
N(3) C(14) H(19) 106.4 ? ? ? no
C(15) C(14) H(18) 106.4 ? ? ? no
C(15) C(14) H(19) 106.4 ? ? ? no
H(18) C(14) H(19) 109.5 ? ? ? no
C(14) C(15) C(16) 128(1) ? ? ? yes
C(14) C(15) H(20) 104.6 ? ? ? no
C(14) C(15) H(21) 104.6 ? ? ? no
C(16) C(15) H(20) 104.6 ? ? ? no
C(16) C(15) H(21) 104.6 ? ? ? no
H(20) C(15) H(21) 109.5 ? ? ? no
N(4) C(16) C(15) 123(1) ? ? ? yes
N(4) C(16) H(22) 105.9 ? ? ? no
N(4) C(16) H(23) 105.9 ? ? ? no
C(15) C(16) H(22) 105.9 ? ? ? no
C(15) C(16) H(23) 105.9 ? ? ? no
H(22) C(16) H(23) 109.5 ? ? ? no
N(4) C(17) C(13) 118(1) ? ? ? yes
N(4) C(17) H(25) 107.3 ? ? ? no
N(4) C(17) H(26) 107.3 ? ? ? no
C(13) C(17) H(25) 107.3 ? ? ? no
C(13) C(17) H(26) 107.3 ? ? ? no
H(25) C(17) H(26) 109.5 ? ? ? no

loop_
_geom_bond_atom_site_label_1
_geom_bond_atom_site_label_2
_geom_bond_distance
_geom_bond_site_symmetry_1
_geom_bond_site_symmetry_2
_geom_bond_publ_flag
Ru(1) O(1) 2.003(5) ? ? yes
Ru(1) O(2) 2.002(5) ? ? yes
Ru(1) O(3) 2.011(6) ? ? yes
Ru(1) O(4) 2.017(6) ? ? yes
Ru(1) C(1) 2.054(10) ? ? yes
Ru(1) C(2) 2.076(9) ? ? yes
Ni(1) N(2) 2.111(8) ? ? yes
Ni(1) N(2) 2.111(8) ? ? yes
Ni(1) N(3) 2.081(9) ? ? yes
Ni(1) N(3) 2.081(9) ? ? yes
Ni(1) N(4) 2.070(10) ? ? yes
Ni(1) N(4) 2.070(10) ? ? yes
O(1) C(3) 1.280(9) ? ? yes
O(2) C(5) 1.278(9) ? ? yes
O(3) C(8) 1.28(1) ? ? yes
O(4) C(10) 1.268(10) ? ? yes
O(5) C(18) 1.15(2) ? ? yes
N(1) C(1) 1.13(1) ? ? yes
N(2) C(2) 1.163(10) ? ? yes
N(3) C(13) 1.41(2) ? ? yes
N(3) C(14) 1.34(2) ? ? yes
N(3) H(17) 0.950 ? ? no
N(4) C(16) 1.33(2) ? ? yes
N(4) C(17) 1.45(2) ? ? yes
N(4) H(24) 0.950 ? ? no
C(3) C(4) 1.38(1) ? ? yes
C(3) C(6) 1.51(1) ? ? yes
C(4) C(5) 1.39(1) ? ? yes
C(4) H(1) 0.950 ? ? no
C(5) C(7) 1.52(1) ? ? yes
C(6) H(2) 0.950 ? ? no
C(6) H(3) 0.950 ? ? no
C(6) H(4) 0.950 ? ? no
C(7) H(5) 0.950 ? ? no
C(7) H(6) 0.950 ? ? no
C(7) H(7) 0.950 ? ? no
C(8) C(9) 1.42(1) ? ? yes
C(8) C(11) 1.51(1) ? ? yes
C(9) C(10) 1.36(1) ? ? yes
C(9) H(8) 0.950 ? ? no
C(10) C(12) 1.50(1) ? ? yes
C(11) H(9) 0.950 ? ? no
C(11) H(10) 0.950 ? ? no
C(11) H(11) 0.950 ? ? no
C(12) H(12) 0.950 ? ? no
C(12) H(13) 0.950 ? ? no
C(12) H(14) 0.950 ? ? no
C(13) C(17) 1.46(2) ? ? yes
C(13) H(15) 0.950 ? ? no
C(13) H(16) 0.950 ? ? no
C(14) C(15) 1.48(2) ? ? yes
C(14) H(18) 0.950 ? ? no
C(14) H(19) 0.950 ? ? no
C(15) C(16) 1.41(2) ? ? yes
C(15) H(20) 0.950 ? ? no
C(15) H(21) 0.950 ? ? no
C(16) H(22) 0.950 ? ? no
C(16) H(23) 0.950 ? ? no
C(17) H(25) 0.950 ? ? no
C(17) H(26) 0.950 ? ? no

loop_
_geom_hbond_atom_site_label_D
_geom_hbond_atom_site_label_H
_geom_hbond_atom_site_label_A
_geom_hbond_distance_DH
_geom_hbond_distance_HA
_geom_hbond_distance_DA
_geom_hbond_angle_DHA
_geom_hbond_site_symmetry_A
? ? ? ? ? ? ? ?
